data_7063678
loop_
_publ_author_name
'V\'azquez, M. C.'
'Avila, Y.'
'S\'anchez, L.'
'Ortiz, A.'
'Piedra, O.'
'Gonz\'alez, M.'
'\'Avila, M.'
'Reguera, E.'

_publ_section_title
;
 Spin crossover in the Fe(3PyMe)2[M(CN)4] series with M = Ni, Pd, Pt, and
 3PyMe = 3-pyridinemethanol. The role of the intermolecular OH&#x22EF;OH
 interaction
;
_journal_issue 12
_journal_name_full 'New Journal of Chemistry'
_journal_page_first 4943
_journal_page_last 4949
_journal_paper_doi 10.1039/D5NJ00335K
_journal_volume 49
_journal_year 2025
_chemical_formula_moiety 'C16 H14 Fe N6 Ni O2'
_chemical_formula_sum 'C16 H14 Fe N6 Ni O2'
_chemical_formula_weight 436.87
_space_group_IT_number 4
_space_group_name_Hall 'P 2yb'
_space_group_name_H-M_alt 'P 1 21 1'
_symmetry_cell_setting monoclinic
_symmetry_space_group_name_Hall 'P 2yb'
_symmetry_space_group_name_H-M 'P 1 21 1'
_audit_update_record
;
2022-05-17 deposited with the CCDC.	2025-02-20 downloaded from the CCDC.
;
_cell_angle_alpha 90.0000
_cell_angle_beta 91.530(6)
_cell_angle_gamma 90.0000
_cell_formula_units_Z 2
_cell_length_a 7.2527(5)
_cell_length_b 7.2809(1)
_cell_length_c 16.1197(4)
_cell_measurement_temperature 296(1)
_cell_volume 850.92(6)
_computing_molecular_graphics 'DIAMOND (Branderbug, 2022)'
_computing_structure_refinement 'FULLPROF (Rodriguez-Carvajal, 2022)'
_computing_structure_solution 'SHELXS-97 (Sheldrick 2008)'
_diffrn_ambient_temperature 296(1)
_diffrn_detector_type 'Bruker Lynxeye'
_diffrn_measurement_device_type 'Bruker D8 Advanced Eco'
_diffrn_radiation_type 'Cu K\a'
_diffrn_radiation_wavelength 1.5418
_exptl_crystal_density_diffrn 1.705
_exptl_crystal_F_000 444.0
_pd_meas_2theta_range_inc 0.020443
_pd_meas_2theta_range_max 60.01189
_pd_meas_2theta_range_min 8.12670
_pd_meas_number_of_points 2540
_pd_proc_ls_prof_R_factor 3.0428
_pd_proc_ls_prof_wR_expected 2.1062
_pd_proc_ls_prof_wR_factor 3.6097
_refine_ls_goodness_of_fit_all 1.714
_refine_ls_number_parameters 1
_refine_ls_number_reflns 622
_refine_ls_number_restraints 8
_refine_ls_R_I_factor 4.159
_refine_ls_shift/su_max 0.002
_cod_data_source_file d5nj00335k2.cif
_cod_data_source_block Fe3PyM-TCNNi
_cod_depositor_comments
;
The following automatic conversions were performed:

data item '_symmetry_cell_setting' value 'Monoclinic' was changed to
'monoclinic' in accordance with the
/home/data/users/saulius/crontab/automatic-downloads/rss-feeds/RSC/lib/dictionaries/cif_core.dic
dictionary named 'cif_core.dic' version 2.4.2 last updated on
2011-04-26.

Automatic conversion script
Id: cif_fix_values 8170 2020-07-09 18:12:32Z antanas 

 Adding full bibliography for 7063676--7063678.cif.
;
_cod_original_sg_symbol_H-M 'P 21'
_cod_database_code 7063678

loop_
_symmetry_equiv_pos_as_xyz
x,y,z
-x,y+1/2,-z

loop_
_atom_site_label
_atom_site_fract_x
_atom_site_fract_y
_atom_site_fract_z
_atom_site_U_iso_or_equiv
_atom_site_occupancy
_atom_site_adp_type
_atom_site_type_symbol
Fe 0.4966(4) 0.5051(4) 0.2605(4) 0.045(2) 1.00000 Uiso Fe
Ni 0.0069(4) 0.0036(5) 0.2436(5) 0.042(4) 1.00000 Uiso Ni
C1 0.1871(3) 0.1921(5) 0.2478(4) 0.052(4) 1.00000 Uiso C
N1 0.3162(4) 0.2815(6) 0.2410(2) 0.055(5) 1.00000 Uiso N
C2 0.1969(4) -0.1704(2) 0.2449(2) 0.052(4) 1.00000 Uiso C
N2 0.3015(3) -0.2853(2) 0.2336(4) 0.055(5) 1.00000 Uiso N
C3 -0.1882(1) -0.1656(3) 0.2414(4) 0.052(4) 1.00000 Uiso C
N3 -0.3114(2) -0.2602(1) 0.2525(3) 0.055(5) 1.00000 Uiso N
C4 -0.1635(3) 0.1973(3) 0.2518(4) 0.052(4) 1.00000 Uiso C
N4 -0.2810(4) 0.3014(4) 0.2437(5) 0.055(5) 1.00000 Uiso N
N5 0.4600(5) 0.4426(3) 0.3874(3) 0.055(3) 1.00000 Uiso N
C5 0.3158(2) 0.4185(4) 0.4408(4) 0.058(3) 1.00000 Uiso C
H5 0.1991 0.3866 0.4201 0.058 1.00000 Uiso H
C6 0.3461(4) 0.4420(5) 0.5251(4) 0.056(4) 1.00000 Uiso C
C7 0.5203(4) 0.4897(1) 0.5551(5) 0.058(3) 1.00000 Uiso C
H7 0.5407 0.5056 0.6119 0.058 1.00000 Uiso H
C8 0.6646(4) 0.5138(3) 0.5017(4) 0.058(3) 1.00000 Uiso C
H8 0.7812 0.5456 0.5224 0.058 1.00000 Uiso H
C9 0.6342(1) 0.4902(3) 0.4173(3) 0.058(3) 1.00000 Uiso C
H9 0.7301 0.5063 0.3808 0.058 1.00000 Uiso H
C10 0.1904(2) 0.4164(1) 0.5843(4) 0.059(5) 1.00000 Uiso C
H10A 0.1899 0.2909 0.6045 0.059 1.00000 Uiso H
H10B 0.2075 0.4977 0.6316 0.059 1.00000 Uiso H
O1 0.0198(6) 0.4558(5) 0.5427(4) 0.060(2) 1.00000 Uiso O
H1 0.0691 0.5485 0.5249 0.060 1.00000 Uiso H
N6 0.4937(3) 0.4833(4) 0.1397(5) 0.055(3) 1.00000 Uiso N
C11 0.6667(4) 0.4644(1) 0.1067(1) 0.058(3) 1.00000 Uiso C
H11 0.7709 0.4571 0.1414 0.058 1.00000 Uiso H
C12 0.6837(3) 0.4562(4) 0.0214(1) 0.056(4) 1.00000 Uiso C
C13 0.5275(1) 0.4671(4) -0.0297(3) 0.058(3) 1.00000 Uiso C
H13 0.5389 0.4616 -0.0869 0.058 1.00000 Uiso H
C14 0.3543(2) 0.4860(5) 0.0037(4) 0.058(3) 1.00000 Uiso C
H14 0.2501 0.4934 -0.0310 0.058 1.00000 Uiso H
C15 0.3372(4) 0.4941(2) 0.0887(5) 0.058(3) 1.00000 Uiso C
H15 0.2216 0.5067 0.1117 0.058 1.00000 Uiso H
C16 0.8715(4) 0.4355(5) -0.0158(4) 0.059(5) 1.00000 Uiso C
H16A 0.8612 0.3647 -0.0666 0.059 1.00000 Uiso H
H16B 0.9206 0.5556 -0.0289 0.059 1.00000 Uiso H
O2 0.9920(1) 0.3451(1) 0.0419(3) 0.060(2) 1.00000 Uiso O
H2 0.8988 0.2929 0.0572 0.060 1.00000 Uiso H

loop_
_atom_type_symbol
_atom_type_scat_Cromer_Mann_a1
_atom_type_scat_Cromer_Mann_b1
_atom_type_scat_Cromer_Mann_a2
_atom_type_scat_Cromer_Mann_b2
_atom_type_scat_Cromer_Mann_a3
_atom_type_scat_Cromer_Mann_b3
_atom_type_scat_Cromer_Mann_a4
_atom_type_scat_Cromer_Mann_b4
_atom_type_scat_Cromer_Mann_c
_atom_type_scat_dispersion_real
_atom_type_scat_dispersion_imag
_atom_type_scat_source
fe 11.76950 4.76110 7.35730 0.30720 3.52220 15.35350 2.30450 76.88050 1.03690 -1.13360 3.19740 International_Tables_for_Crystallography_Vol.C(1991)_Tables_6.1.1.4_and_6.1.1.5
ni 12.83760 3.87850 7.29200 0.25650 4.44380 12.17630 2.38000 66.34210 1.03410 -3.00290 0.50900 International_Tables_for_Crystallography_Vol.C(1991)_Tables_6.1.1.4_and_6.1.1.5
c 2.31000 20.84390 1.02000 10.20750 1.58860 0.56870 0.86500 51.65120 0.21560 0.01810 0.00900 International_Tables_for_Crystallography_Vol.C(1991)_Tables_6.1.1.4_and_6.1.1.5
n 12.21260 0.00570 3.13220 9.89330 2.01250 28.99750 1.16630 0.58260 -11.52900 0.03110 0.01800 International_Tables_for_Crystallography_Vol.C(1991)_Tables_6.1.1.4_and_6.1.1.5
h 0.49300 10.51090 0.32291 26.12570 0.14019 3.14236 0.04081 57.79970 0.00304 0.00000 0.00000 International_Tables_for_Crystallography_Vol.C(1991)_Tables_6.1.1.4_and_6.1.1.5
o 3.04850 13.27710 2.28680 5.70110 1.54630 0.32390 0.86700 32.90890 0.25080 0.04920 0.03200 International_Tables_for_Crystallography_Vol.C(1991)_Tables_6.1.1.4_and_6.1.1.5

loop_
_geom_angle_atom_site_label_1
_geom_angle_atom_site_label_2
_geom_angle_atom_site_label_3
_geom_angle
_geom_angle_site_symmetry_1
_geom_angle_site_symmetry_2
_geom_angle_site_symmetry_3
Ni C1 N1 166.1(4) . . .
Ni C2 N2 169.0(4) . . .
Ni C3 N3 169.3(6) . . .
Ni C4 N4 167.4(6) . . .
Fe N1 C1 158.2(4) . . .
Fe N2 C2 159.1(5) . 1_565 1_565
Fe N3 C3 165.7(2) . 1_665 1_665
Fe N4 C4 166.4(7) . 1_655 1_655

loop_
_geom_bond_atom_site_label_1
_geom_bond_atom_site_label_2
_geom_bond_distance
_geom_bond_site_symmetry_1
_geom_bond_site_symmetry_2
Ni C1 1.895(5) . .
Ni C2 1.872(4) . .
Ni C3 1.876(4) . .
Ni C4 1.882(4) . .
C1 N1 1.148(4) . .
C2 N2 1.147(3) . .
C3 N3 1.146(2) . .
C4 N4 1.145(4) . .
Fe N1 2.107(5) . .
Fe N2 2.118(4) . 1_565
Fe N3 2.210(3) . 1_665
Fe N4 2.213(4) . 1_655
Fe N5 2.119(8) . .
Fe N6 1.953(10) . .
